data_7121522
loop_
_publ_author_name
'Saito, Yuki'
'Higuchi, Masayuki'
'Yoshioka, Shota'
'Senboku, Hisanori'
'Inokuma, Yasuhide'

_publ_section_title
;
 Bioinspired synthesis of pentalene-based chromophores from an oligoketone
 chain.
;
_journal_issue 50
_journal_name_full 'Chemical communications (Cambridge, England)'
_journal_page_first 6788
_journal_page_last 6791
_journal_paper_doi 10.1039/c8cc02379d
_journal_volume 54
_journal_year 2018
_chemical_formula_moiety 'C20 H18 N4'
_chemical_formula_sum 'C10 H9 N2'
_chemical_formula_weight 157.19
_space_group_crystal_system monoclinic
_space_group_IT_number 14
_space_group_name_Hall '-P 2yn'
_space_group_name_H-M_alt 'P 1 21/n 1'
_symmetry_space_group_name_Hall '-P 2yn'
_symmetry_space_group_name_H-M 'P 1 21/n 1'
_atom_sites_solution_hydrogens geom
_audit_creation_method SHELXL-2017/1
_audit_update_record
;
2018-03-13 deposited with the CCDC.
2018-04-17 downloaded from the CCDC.
;
_cell_angle_alpha 90
_cell_angle_beta 110.128(8)
_cell_angle_gamma 90
_cell_formula_units_Z 4
_cell_length_a 9.8253(8)
_cell_length_b 6.7180(5)
_cell_length_c 13.1473(12)
_cell_measurement_reflns_used 5897
_cell_measurement_temperature 123(2)
_cell_measurement_theta_max 27.45
_cell_measurement_theta_min 2.21
_cell_volume 814.81(12)
_computing_structure_refinement 'SHELXL-2017/1 (Sheldrick, 2017)'
_diffrn_ambient_temperature 123(2)
_diffrn_detector 'Image Plate'
_diffrn_detector_area_resol_mean 10
_diffrn_detector_type 'Rigaku IP'
_diffrn_measured_fraction_theta_full 0.997
_diffrn_measured_fraction_theta_max 0.997
_diffrn_measurement_device 'four-circle diffractometer'
_diffrn_measurement_device_type RAPID
_diffrn_measurement_method '\w scans'
_diffrn_radiation_monochromator graphite
_diffrn_radiation_probe x-ray
_diffrn_radiation_type MoK\a
_diffrn_radiation_wavelength 0.71075
_diffrn_reflns_av_R_equivalents 0.0443
_diffrn_reflns_av_unetI/netI 0.0362
_diffrn_reflns_Laue_measured_fraction_full 0.997
_diffrn_reflns_Laue_measured_fraction_max 0.997
_diffrn_reflns_limit_h_max 12
_diffrn_reflns_limit_h_min -11
_diffrn_reflns_limit_k_max 8
_diffrn_reflns_limit_k_min -8
_diffrn_reflns_limit_l_max 17
_diffrn_reflns_limit_l_min -17
_diffrn_reflns_number 7603
_diffrn_reflns_point_group_measured_fraction_full 0.997
_diffrn_reflns_point_group_measured_fraction_max 0.997
_diffrn_reflns_theta_full 25.242
_diffrn_reflns_theta_max 27.457
_diffrn_reflns_theta_min 2.256
_diffrn_source 'sealed X-ray tube'
_exptl_absorpt_coefficient_mu 0.078
_exptl_absorpt_correction_T_max 1.0000
_exptl_absorpt_correction_T_min 0.7365
_exptl_absorpt_correction_type multi-scan
_exptl_absorpt_process_details 'ABSCOR(Rigaku, 1995)'
_exptl_crystal_colour yellow
_exptl_crystal_density_diffrn 1.281
_exptl_crystal_density_method 'not measured'
_exptl_crystal_description block
_exptl_crystal_F_000 332
_exptl_crystal_size_max 0.170
_exptl_crystal_size_mid 0.160
_exptl_crystal_size_min 0.060
_refine_diff_density_max 0.258
_refine_diff_density_min -0.214
_refine_diff_density_rms 0.044
_refine_ls_extinction_method none
_refine_ls_goodness_of_fit_ref 1.024
_refine_ls_hydrogen_treatment constr
_refine_ls_matrix_type full
_refine_ls_number_parameters 112
_refine_ls_number_reflns 1859
_refine_ls_number_restraints 0
_refine_ls_restrained_S_all 1.024
_refine_ls_R_factor_all 0.0683
_refine_ls_R_factor_gt 0.0478
_refine_ls_shift/su_max 0.000
_refine_ls_shift/su_mean 0.000
_refine_ls_structure_factor_coef Fsqd
_refine_ls_weighting_details 'w=1/[\s^2^(Fo^2^)+(0.0599P)^2^+0.2716P] where P=(Fo^2^+2Fc^2^)/3'
_refine_ls_weighting_scheme calc
_refine_ls_wR_factor_gt 0.1111
_refine_ls_wR_factor_ref 0.1202
_reflns_Friedel_coverage 0.000
_reflns_number_gt 1411
_reflns_number_total 1859
_reflns_threshold_expression 'I > 2\s(I)'
_cod_data_source_file c8cc02379d2.cif
_cod_data_source_block f2plus
_cod_depositor_comments 'Adding full bibliography for 7121521--7121523.cif.'
_cod_database_code 7121522
_shelx_shelxl_version_number 2017/1
_shelx_space_group_comment
;
The symmetry employed for this shelxl refinement is uniquely defined
by the following loop, which should always be used as a source of
symmetry information in preference to the above space-group names.
They are only intended as comments.
;
_shelx_estimated_absorpt_t_min 0.987
_shelx_estimated_absorpt_t_max 0.995

loop_
_space_group_symop_operation_xyz
'x, y, z'
'-x+1/2, y+1/2, -z+1/2'
'-x, -y, -z'
'x-1/2, -y-1/2, z-1/2'

loop_
_atom_site_label
_atom_site_type_symbol
_atom_site_fract_x
_atom_site_fract_y
_atom_site_fract_z
_atom_site_U_iso_or_equiv
_atom_site_adp_type
_atom_site_occupancy
_atom_site_site_symmetry_order
_atom_site_calc_flag
_atom_site_refinement_flags_posn
_atom_site_refinement_flags_adp
C1 C 0.28342(16) 0.5317(2) 0.52407(12) 0.0195(3) Uani 1 1 d . .
C2 C 0.14862(17) 0.4203(2) 0.44966(14) 0.0246(4) Uani 1 1 d . .
H1 H 0.173097 0.350545 0.392772 0.037 Uiso 1 1 calc R U
H2 H 0.070611 0.515891 0.416485 0.037 Uiso 1 1 calc R U
H3 H 0.116538 0.323545 0.492468 0.037 Uiso 1 1 calc R U
C3 C 0.25065(18) 0.6483(2) 0.61409(13) 0.0244(4) Uani 1 1 d . .
H4 H 0.215303 0.556271 0.657258 0.037 Uiso 1 1 calc R U
H5 H 0.176486 0.749206 0.581280 0.037 Uiso 1 1 calc R U
H6 H 0.339326 0.713396 0.660918 0.037 Uiso 1 1 calc R U
C4 C 0.40400(17) 0.3799(2) 0.57369(12) 0.0202(3) Uani 1 1 d . .
C5 C 0.3844(2) 0.2298(3) 0.65117(15) 0.0321(4) Uani 1 1 d . .
H7 H 0.400171 0.095973 0.627675 0.048 Uiso 1 1 calc R U
H8 H 0.285740 0.239397 0.653005 0.048 Uiso 1 1 calc R U
H9 H 0.454389 0.255360 0.723693 0.048 Uiso 1 1 calc R U
C6 C 0.51361(16) 0.4124(2) 0.53574(12) 0.0175(3) Uani 1 1 d . .
C7 C 0.65409(16) 0.3313(2) 0.54277(12) 0.0183(3) Uani 1 1 d . .
C8 C 0.72536(16) 0.1667(2) 0.59428(12) 0.0196(3) Uani 1 1 d . .
C9 C 0.66656(17) 0.0157(2) 0.64489(13) 0.0234(3) Uani 1 1 d . .
N1 N 0.62754(18) -0.1164(2) 0.68274(13) 0.0344(4) Uani 1 1 d . .
C10 C 0.87286(17) 0.1215(2) 0.60388(13) 0.0227(3) Uani 1 1 d . .
N2 N 0.99083(16) 0.0800(2) 0.61698(12) 0.0310(4) Uani 1 1 d . .

loop_
_atom_site_aniso_label
_atom_site_aniso_U_11
_atom_site_aniso_U_22
_atom_site_aniso_U_33
_atom_site_aniso_U_23
_atom_site_aniso_U_13
_atom_site_aniso_U_12
C1 0.0165(7) 0.0204(7) 0.0231(8) 0.0004(6) 0.0087(6) -0.0005(6)
C2 0.0189(8) 0.0246(8) 0.0303(9) -0.0018(6) 0.0084(7) -0.0021(6)
C3 0.0229(8) 0.0282(8) 0.0245(8) -0.0005(6) 0.0112(7) 0.0022(6)
C4 0.0188(7) 0.0210(7) 0.0215(7) 0.0006(6) 0.0080(6) 0.0005(6)
C5 0.0285(9) 0.0334(9) 0.0415(10) 0.0141(8) 0.0212(8) 0.0061(7)
C6 0.0157(7) 0.0192(7) 0.0171(7) -0.0005(6) 0.0049(6) 0.0002(6)
C7 0.0166(7) 0.0208(7) 0.0167(7) -0.0029(5) 0.0048(6) -0.0015(6)
C8 0.0178(7) 0.0210(7) 0.0190(7) -0.0009(6) 0.0051(6) 0.0001(6)
C9 0.0219(8) 0.0239(8) 0.0237(8) 0.0002(6) 0.0069(6) 0.0049(6)
N1 0.0401(9) 0.0288(8) 0.0383(9) 0.0094(7) 0.0187(7) 0.0046(7)
C10 0.0229(8) 0.0213(7) 0.0230(8) 0.0005(6) 0.0067(6) 0.0032(6)
N2 0.0239(8) 0.0342(8) 0.0341(8) 0.0013(6) 0.0088(6) 0.0071(6)

loop_
_atom_type_symbol
_atom_type_description
_atom_type_scat_dispersion_real
_atom_type_scat_dispersion_imag
_atom_type_scat_source
C C 0.0033 0.0016 'International Tables Vol C Tables 4.2.6.8 and 6.1.1.4'
H H 0.0000 0.0000 'International Tables Vol C Tables 4.2.6.8 and 6.1.1.4'
N N 0.0061 0.0033 'International Tables Vol C Tables 4.2.6.8 and 6.1.1.4'

loop_
_geom_angle_atom_site_label_1
_geom_angle_atom_site_label_2
_geom_angle_atom_site_label_3
_geom_angle
_geom_angle_site_symmetry_1
_geom_angle_site_symmetry_3
C4 C1 C7 103.87(12) . 3_666
C4 C1 C3 110.29(12) . .
C7 C1 C3 111.37(12) 3_666 .
C4 C1 C2 108.48(12) . .
C7 C1 C2 110.63(13) 3_666 .
C3 C1 C2 111.87(12) . .
C1 C2 H1 109.5 . .
C1 C2 H2 109.5 . .
H1 C2 H2 109.5 . .
C1 C2 H3 109.5 . .
H1 C2 H3 109.5 . .
H2 C2 H3 109.5 . .
C1 C3 H4 109.5 . .
C1 C3 H5 109.5 . .
H4 C3 H5 109.5 . .
C1 C3 H6 109.5 . .
H4 C3 H6 109.5 . .
H5 C3 H6 109.5 . .
C6 C4 C5 131.88(14) . .
C6 C4 C1 109.49(13) . .
C5 C4 C1 118.62(13) . .
C4 C5 H7 109.5 . .
C4 C5 H8 109.5 . .
H7 C5 H8 109.5 . .
C4 C5 H9 109.5 . .
H7 C5 H9 109.5 . .
H8 C5 H9 109.5 . .
C4 C6 C7 140.72(14) . .
C4 C6 C6 111.85(16) . 3_666
C7 C6 C6 107.43(15) . 3_666
C8 C7 C6 130.60(14) . .
C8 C7 C1 122.20(14) . 3_666
C6 C7 C1 107.19(12) . 3_666
C7 C8 C9 125.75(14) . .
C7 C8 C10 123.00(14) . .
C9 C8 C10 111.25(13) . .
N1 C9 C8 173.87(17) . .
N2 C10 C8 176.04(17) . .

loop_
_geom_bond_atom_site_label_1
_geom_bond_atom_site_label_2
_geom_bond_distance
_geom_bond_site_symmetry_2
C1 C4 1.529(2) .
C1 C7 1.539(2) 3_666
C1 C3 1.543(2) .
C1 C2 1.543(2) .
C2 H1 0.9800 .
C2 H2 0.9800 .
C2 H3 0.9800 .
C3 H4 0.9800 .
C3 H5 0.9800 .
C3 H6 0.9800 .
C4 C6 1.351(2) .
C4 C5 1.492(2) .
C5 H7 0.9800 .
C5 H8 0.9800 .
C5 H9 0.9800 .
C6 C7 1.457(2) .
C6 C6 1.472(3) 3_666
C7 C8 1.359(2) .
C8 C9 1.439(2) .
C8 C10 1.443(2) .
C9 N1 1.146(2) .
C10 N2 1.146(2) .

loop_
_geom_torsion_atom_site_label_1
_geom_torsion_atom_site_label_2
_geom_torsion_atom_site_label_3
_geom_torsion_atom_site_label_4
_geom_torsion
_geom_torsion_site_symmetry_1
_geom_torsion_site_symmetry_4
C7 C1 C4 C6 -4.12(16) 3_666 .
C3 C1 C4 C6 -123.56(14) . .
C2 C1 C4 C6 113.60(14) . .
C7 C1 C4 C5 175.74(14) 3_666 .
C3 C1 C4 C5 56.30(18) . .
C2 C1 C4 C5 -66.54(18) . .
C5 C4 C6 C7 2.4(3) . .
C1 C4 C6 C7 -177.78(18) . .
C5 C4 C6 C6 -176.83(18) . 3_666
C1 C4 C6 C6 3.0(2) . 3_666
C4 C6 C7 C8 3.9(3) . .
C6 C6 C7 C8 -176.83(16) 3_666 .
C4 C6 C7 C1 -177.09(19) . 3_666
C6 C6 C7 C1 2.15(19) 3_666 3_666
C6 C7 C8 C9 8.4(3) . .
C1 C7 C8 C9 -170.40(14) 3_666 .
C6 C7 C8 C10 -172.07(15) . .
C1 C7 C8 C10 9.1(2) 3_666 .
